data_1557429
loop_
_publ_author_name
'Zhuang, Zeyan'
'Dai, Jun'
'Yu, Maoxing'
'Li, Jianqing'
'Shen, Pingchuan'
'Hu, Rong'
'Lou, Xiaoding'
'Zhao, Zujin'
'Tang, Ben Zhong'

_publ_section_title
;
 Type I photosensitizers based on phosphindole oxide for photodynamic
 therapy: apoptosis and autophagy induced by endoplasmic reticulum stress
;
_journal_issue 13
_journal_name_full 'Chemical Science'
_journal_page_first 3405
_journal_page_last 3417
_journal_paper_doi 10.1039/D0SC00785D
_journal_volume 11
_journal_year 2020
_chemical_formula_moiety 'C33 H27 N2 O2 P'
_chemical_formula_sum 'C33 H27 N2 O2 P'
_chemical_formula_weight 514.53
_space_group_crystal_system triclinic
_space_group_IT_number 2
_space_group_name_Hall '-P 1'
_space_group_name_H-M_alt 'P -1'
_atom_sites_solution_hydrogens geom
_audit_creation_method SHELXL-2014/7
_audit_update_record
;
2019-08-06 deposited with the CCDC.	2020-02-21 downloaded from the CCDC.
;
_cell_angle_alpha 100.850(2)
_cell_angle_beta 100.343(2)
_cell_angle_gamma 93.057(2)
_cell_formula_units_Z 2
_cell_length_a 9.1957(6)
_cell_length_b 10.8410(7)
_cell_length_c 13.3381(8)
_cell_measurement_reflns_used 2513
_cell_measurement_temperature 173(2)
_cell_measurement_theta_max 24.84
_cell_measurement_theta_min 2.50
_cell_volume 1279.46(14)
_computing_structure_refinement 'SHELXL-2014/7 (Sheldrick, 2014)'
_diffrn_ambient_temperature 173(2)
_diffrn_measured_fraction_theta_full 0.994
_diffrn_measured_fraction_theta_max 0.993
_diffrn_measurement_device_type 'PHOTON 100 CMOS detector'
_diffrn_measurement_method 'omega scan'
_diffrn_radiation_type MoK\a
_diffrn_radiation_wavelength 0.71073
_diffrn_reflns_av_R_equivalents 0.0725
_diffrn_reflns_av_unetI/netI 0.0844
_diffrn_reflns_Laue_measured_fraction_full 0.994
_diffrn_reflns_Laue_measured_fraction_max 0.993
_diffrn_reflns_limit_h_max 11
_diffrn_reflns_limit_h_min -11
_diffrn_reflns_limit_k_max 13
_diffrn_reflns_limit_k_min -13
_diffrn_reflns_limit_l_max 15
_diffrn_reflns_limit_l_min -15
_diffrn_reflns_number 12612
_diffrn_reflns_point_group_measured_fraction_full 0.994
_diffrn_reflns_point_group_measured_fraction_max 0.993
_diffrn_reflns_theta_full 25.242
_diffrn_reflns_theta_max 25.353
_diffrn_reflns_theta_min 2.261
_diffrn_source 'fine-focus sealed tube'
_exptl_absorpt_coefficient_mu 0.142
_exptl_absorpt_correction_T_max 0.7452
_exptl_absorpt_correction_T_min 0.6510
_exptl_absorpt_correction_type multi-scan
_exptl_absorpt_process_details 'SADABS (Bruker, 2012)'
_exptl_crystal_density_diffrn 1.336
_exptl_crystal_description sheet
_exptl_crystal_F_000 540
_exptl_crystal_size_max 0.290
_exptl_crystal_size_mid 0.170
_exptl_crystal_size_min 0.050
_refine_diff_density_max 0.282
_refine_diff_density_min -0.272
_refine_diff_density_rms 0.051
_refine_ls_extinction_method none
_refine_ls_goodness_of_fit_ref 1.050
_refine_ls_hydrogen_treatment constr
_refine_ls_matrix_type full
_refine_ls_number_parameters 428
_refine_ls_number_reflns 4637
_refine_ls_number_restraints 299
_refine_ls_restrained_S_all 1.021
_refine_ls_R_factor_all 0.1091
_refine_ls_R_factor_gt 0.0499
_refine_ls_shift/su_max 0.001
_refine_ls_shift/su_mean 0.000
_refine_ls_structure_factor_coef Fsqd
_refine_ls_weighting_details 'w=1/[\s^2^(Fo^2^)+(0.0235P)^2^+0.4096P] where P=(Fo^2^+2Fc^2^)/3'
_refine_ls_weighting_scheme calc
_refine_ls_wR_factor_gt 0.0814
_refine_ls_wR_factor_ref 0.0961
_reflns_Friedel_coverage 0.000
_reflns_number_gt 2840
_reflns_number_total 4637
_reflns_threshold_expression 'I > 2\s(I)'
_cod_data_source_file d0sc00785d2.cif
_cod_data_source_block 1_CCDC1
_cod_depositor_comments
;Adding full bibliography for 1557428--1557429.cif.

 Adding full bibliography for 1557428--1557429.cif.
;
_cod_database_code 1557429
_shelx_shelxl_version_number 2014/7
_shelx_space_group_comment
;
The symmetry employed for this shelxl refinement is uniquely defined
by the following loop, which should always be used as a source of
symmetry information in preference to the above space-group names.
They are only intended as comments.
;
_shelx_estimated_absorpt_t_min 0.960
_shelx_estimated_absorpt_t_max 0.993

loop_
_space_group_symop_operation_xyz
'x, y, z'
'-x, -y, -z'

loop_
_atom_site_label
_atom_site_type_symbol
_atom_site_fract_x
_atom_site_fract_y
_atom_site_fract_z
_atom_site_U_iso_or_equiv
_atom_site_adp_type
_atom_site_occupancy
_atom_site_site_symmetry_order
_atom_site_calc_flag
_atom_site_refinement_flags_posn
_atom_site_refinement_flags_adp
_atom_site_refinement_flags_occupancy
_atom_site_disorder_assembly
_atom_site_disorder_group
C1 C 1.0709(3) 0.8370(2) 0.37083(18) 0.0245(6) Uani 1 1 d D . . . .
C2 C 1.0133(3) 0.8684(2) 0.27981(18) 0.0237(6) Uani 1 1 d . . . . .
C3 C 1.1188(3) 0.9510(2) 0.24168(19) 0.0244(6) Uani 1 1 d . . . . .
C4 C 1.2610(3) 0.9742(2) 0.30440(19) 0.0245(6) Uani 1 1 d . . . . .
C5 C 1.3692(3) 1.0532(2) 0.2834(2) 0.0322(7) Uani 1 1 d . . . . .
H5 H 1.4657 1.0669 0.3257 0.039 Uiso 1 1 calc R U . . .
C6 C 1.3351(3) 1.1123(2) 0.1996(2) 0.0342(7) Uani 1 1 d . . . . .
H6 H 1.4084 1.1674 0.1845 0.041 Uiso 1 1 calc R U . . .
C7 C 1.1957(3) 1.0915(2) 0.1384(2) 0.0339(7) Uani 1 1 d . . . . .
H7 H 1.1734 1.1332 0.0816 0.041 Uiso 1 1 calc R U . . .
C8 C 1.0857(3) 1.0101(2) 0.15798(19) 0.0290(6) Uani 1 1 d . . . . .
H8 H 0.9899 0.9955 0.1146 0.035 Uiso 1 1 calc R U . . .
C17 C 0.5708(3) 0.7359(2) 0.11667(19) 0.0253(6) Uani 1 1 d . . . . .
C18 C 0.6894(3) 0.7238(2) 0.06473(19) 0.0256(6) Uani 1 1 d . . . . .
H18 H 0.6729 0.6832 -0.0065 0.031 Uiso 1 1 calc R U . . .
C19 C 0.8317(3) 0.7710(2) 0.11681(18) 0.0246(6) Uani 1 1 d . . . . .
H19 H 0.9117 0.7632 0.0805 0.029 Uiso 1 1 calc R U . . .
C20 C 0.8590(3) 0.8295(2) 0.22160(18) 0.0235(6) Uani 1 1 d . . . . .
C21 C 0.7393(3) 0.8433(2) 0.27240(19) 0.0280(6) Uani 1 1 d . . . . .
H21 H 0.7552 0.8843 0.3435 0.034 Uiso 1 1 calc R U . . .
C22 C 0.5971(3) 0.7972(2) 0.21966(19) 0.0296(7) Uani 1 1 d . . . . .
H22 H 0.5163 0.8081 0.2550 0.036 Uiso 1 1 calc R U . . .
C23 C 0.3624(3) 0.7280(2) -0.02693(18) 0.0247(6) Uani 1 1 d . . . . .
C24 C 0.2898(3) 0.6441(3) -0.11583(19) 0.0313(7) Uani 1 1 d . . . . .
H24 H 0.2809 0.5562 -0.1164 0.038 Uiso 1 1 calc R U . . .
C25 C 0.2306(3) 0.6883(3) -0.2035(2) 0.0400(8) Uani 1 1 d . . . . .
H25 H 0.1797 0.6307 -0.2639 0.048 Uiso 1 1 calc R U . . .
C26 C 0.2446(3) 0.8155(3) -0.2041(2) 0.0400(8) Uani 1 1 d . . . . .
H26 H 0.2058 0.8453 -0.2652 0.048 Uiso 1 1 calc R U . . .
C27 C 0.3151(3) 0.8987(3) -0.1156(2) 0.0366(7) Uani 1 1 d . . . . .
H27 H 0.3240 0.9865 -0.1152 0.044 Uiso 1 1 calc R U . . .
C28 C 0.3728(3) 0.8555(2) -0.0277(2) 0.0309(7) Uani 1 1 d . . . . .
H28 H 0.4204 0.9139 0.0332 0.037 Uiso 1 1 calc R U . . .
C29 C 0.3386(3) 0.6094(2) 0.11168(19) 0.0259(6) Uani 1 1 d . . . . .
C30 C 0.4062(3) 0.5367(2) 0.1792(2) 0.0314(7) Uani 1 1 d . . . . .
H30 H 0.5113 0.5378 0.1940 0.038 Uiso 1 1 calc R U . . .
C31 C 0.3216(3) 0.4633(3) 0.2248(2) 0.0390(7) Uani 1 1 d . . . . .
H31 H 0.3692 0.4154 0.2718 0.047 Uiso 1 1 calc R U . . .
C32 C 0.1692(3) 0.4581(3) 0.2034(2) 0.0436(8) Uani 1 1 d . . . . .
H32 H 0.1114 0.4060 0.2341 0.052 Uiso 1 1 calc R U . . .
C33 C 0.1019(3) 0.5298(3) 0.1367(2) 0.0418(8) Uani 1 1 d . . . . .
H33 H -0.0033 0.5271 0.1214 0.050 Uiso 1 1 calc R U . . .
C34 C 0.1851(3) 0.6056(2) 0.0915(2) 0.0328(7) Uani 1 1 d . . . . .
H34 H 0.1369 0.6555 0.0465 0.039 Uiso 1 1 calc R U . . .
N2 N 0.4254(2) 0.6838(2) 0.06375(16) 0.0298(5) Uani 1 1 d . . . . .
O1 O 1.31229(19) 0.96927(16) 0.51788(13) 0.0358(5) Uani 1 1 d . . . . .
P1 P 1.26458(8) 0.89522(7) 0.41161(5) 0.02801(19) Uani 1 1 d D . . . .
O2 O 1.3565(7) 0.7793(5) 0.3840(4) 0.0288(14) Uani 0.792(7) 1 d D U P A 1
C9 C 1.4749(4) 0.7400(4) 0.4536(3) 0.0327(11) Uani 0.792(7) 1 d D U P A 1
H9A H 1.5370 0.8155 0.4964 0.039 Uiso 0.792(7) 1 calc R U P A 1
H9B H 1.5381 0.6892 0.4123 0.039 Uiso 0.792(7) 1 calc R U P A 1
C10 C 1.4195(6) 0.6640(4) 0.5237(3) 0.0565(15) Uani 0.792(7) 1 d D U P A 1
H10A H 1.3630 0.7160 0.5686 0.085 Uiso 0.792(7) 1 calc R U P A 1
H10B H 1.5039 0.6356 0.5669 0.085 Uiso 0.792(7) 1 calc R U P A 1
H10C H 1.3551 0.5906 0.4818 0.085 Uiso 0.792(7) 1 calc R U P A 1
O2' O 1.327(3) 0.763(2) 0.3894(18) 0.038(6) Uani 0.208(7) 1 d D U P A 2
C9' C 1.3704(17) 0.6906(14) 0.4677(12) 0.043(4) Uani 0.208(7) 1 d D U P A 2
H9'1 H 1.3143 0.6063 0.4470 0.052 Uiso 0.208(7) 1 calc R U P A 2
H9'2 H 1.3464 0.7333 0.5343 0.052 Uiso 0.208(7) 1 calc R U P A 2
C10' C 1.5356(16) 0.6756(17) 0.4823(14) 0.066(5) Uani 0.208(7) 1 d D U P A 2
H10D H 1.5620 0.6461 0.4143 0.099 Uiso 0.208(7) 1 calc R U P A 2
H10E H 1.5601 0.6139 0.5264 0.099 Uiso 0.208(7) 1 calc R U P A 2
H10F H 1.5913 0.7570 0.5155 0.099 Uiso 0.208(7) 1 calc R U P A 2
C13 C 0.9916(14) 0.7626(9) 0.4295(8) 0.028(3) Uani 0.62(2) 1 d D U P B 3
C14 C 0.9107(12) 0.6474(7) 0.3847(7) 0.035(2) Uani 0.62(2) 1 d D U P B 3
H14 H 0.9086 0.6105 0.3140 0.041 Uiso 0.62(2) 1 calc R U P B 3
C15 C 0.8334(14) 0.5871(8) 0.4438(7) 0.042(2) Uani 0.62(2) 1 d D U P B 3
H15 H 0.7809 0.5076 0.4116 0.051 Uiso 0.62(2) 1 calc R U P B 3
N1 N 0.8271(12) 0.6320(10) 0.5428(7) 0.038(2) Uani 0.62(2) 1 d D U P B 3
C11 C 0.911(2) 0.7402(12) 0.5865(11) 0.038(3) Uani 0.62(2) 1 d D U P B 3
H11 H 0.9145 0.7723 0.6583 0.045 Uiso 0.62(2) 1 calc R U P B 3
C12 C 0.9930(17) 0.8084(12) 0.5349(7) 0.027(3) Uani 0.62(2) 1 d D U P B 3
H12 H 1.0494 0.8852 0.5705 0.033 Uiso 0.62(2) 1 calc R U P B 3
C13' C 1.000(2) 0.7618(14) 0.4334(12) 0.026(4) Uani 0.38(2) 1 d D U P B 4
C14' C 0.9625(19) 0.6329(11) 0.4004(11) 0.033(3) Uani 0.38(2) 1 d D U P B 4
H14' H 0.9807 0.5898 0.3356 0.039 Uiso 0.38(2) 1 calc R U P B 4
C15' C 0.898(2) 0.5685(12) 0.4641(10) 0.039(3) Uani 0.38(2) 1 d D U P B 4
H15' H 0.8703 0.4808 0.4393 0.047 Uiso 0.38(2) 1 calc R U P B 4
N1' N 0.873(2) 0.6198(17) 0.5573(12) 0.042(3) Uani 0.38(2) 1 d D U P B 4
C11' C 0.903(4) 0.7454(19) 0.5873(17) 0.037(4) Uani 0.38(2) 1 d D U P B 4
H11' H 0.8763 0.7869 0.6499 0.044 Uiso 0.38(2) 1 calc R U P B 4
C12' C 0.971(3) 0.816(2) 0.5298(13) 0.031(4) Uani 0.38(2) 1 d D U P B 4
H12' H 0.9993 0.9035 0.5569 0.037 Uiso 0.38(2) 1 calc R U P B 4

loop_
_atom_site_aniso_label
_atom_site_aniso_U_11
_atom_site_aniso_U_22
_atom_site_aniso_U_33
_atom_site_aniso_U_23
_atom_site_aniso_U_13
_atom_site_aniso_U_12
C1 0.0260(15) 0.0234(15) 0.0224(14) 0.0020(11) 0.0030(11) 0.0032(12)
C2 0.0247(15) 0.0233(15) 0.0209(14) 0.0014(11) 0.0022(11) 0.0031(12)
C3 0.0234(15) 0.0240(15) 0.0269(15) 0.0040(11) 0.0088(12) 0.0020(12)
C4 0.0220(15) 0.0239(15) 0.0271(14) 0.0026(11) 0.0061(12) 0.0017(12)
C5 0.0280(16) 0.0307(16) 0.0356(17) 0.0004(13) 0.0080(13) -0.0012(13)
C6 0.0327(17) 0.0307(17) 0.0414(17) 0.0051(13) 0.0170(14) -0.0051(13)
C7 0.0422(19) 0.0339(17) 0.0307(16) 0.0138(13) 0.0136(14) 0.0030(14)
C8 0.0305(16) 0.0328(16) 0.0245(14) 0.0072(12) 0.0056(12) 0.0023(13)
C17 0.0214(15) 0.0280(15) 0.0266(15) 0.0073(11) 0.0032(12) 0.0008(12)
C18 0.0282(16) 0.0266(15) 0.0215(14) 0.0048(11) 0.0042(12) 0.0014(12)
C19 0.0237(15) 0.0305(15) 0.0214(14) 0.0063(11) 0.0082(11) 0.0029(12)
C20 0.0250(15) 0.0212(14) 0.0240(14) 0.0052(11) 0.0034(11) 0.0006(11)
C21 0.0282(16) 0.0299(16) 0.0247(15) 0.0008(12) 0.0077(12) 0.0005(12)
C22 0.0235(15) 0.0368(17) 0.0304(16) 0.0067(13) 0.0101(12) 0.0034(13)
C23 0.0177(14) 0.0328(16) 0.0243(14) 0.0072(12) 0.0051(11) 0.0008(12)
C24 0.0282(16) 0.0322(16) 0.0317(16) 0.0028(13) 0.0058(13) -0.0010(13)
C25 0.0392(19) 0.045(2) 0.0286(16) -0.0007(14) -0.0009(13) -0.0043(15)
C26 0.0301(17) 0.057(2) 0.0325(17) 0.0173(15) -0.0033(13) 0.0009(15)
C27 0.0296(17) 0.0336(17) 0.0465(18) 0.0150(14) 0.0002(14) 0.0024(13)
C28 0.0277(16) 0.0292(16) 0.0317(16) 0.0010(12) 0.0014(12) -0.0001(12)
C29 0.0253(15) 0.0248(15) 0.0267(14) 0.0032(12) 0.0058(12) -0.0004(12)
C30 0.0283(16) 0.0306(16) 0.0338(16) 0.0055(13) 0.0031(13) 0.0027(13)
C31 0.050(2) 0.0323(17) 0.0339(17) 0.0115(13) 0.0032(15) 0.0004(15)
C32 0.052(2) 0.0444(19) 0.0375(18) 0.0163(15) 0.0147(15) -0.0125(16)
C33 0.0280(17) 0.057(2) 0.0428(18) 0.0179(16) 0.0084(14) -0.0069(15)
C34 0.0254(16) 0.0397(17) 0.0359(16) 0.0147(13) 0.0052(13) 0.0029(13)
N2 0.0200(12) 0.0397(14) 0.0300(13) 0.0131(10) 0.0011(10) -0.0044(10)
O1 0.0374(12) 0.0375(12) 0.0265(11) -0.0032(8) 0.0011(9) 0.0008(9)
P1 0.0269(4) 0.0296(4) 0.0259(4) 0.0046(3) 0.0023(3) 0.0016(3)
O2 0.023(2) 0.035(2) 0.0272(18) 0.0042(16) 0.0023(15) 0.0075(19)
C9 0.030(2) 0.034(2) 0.033(2) 0.0097(17) 0.0000(18) 0.0103(18)
C10 0.079(4) 0.047(3) 0.048(3) 0.022(2) 0.015(3) -0.002(2)
O2' 0.039(10) 0.023(7) 0.050(8) 0.004(6) 0.001(7) 0.010(7)
C9' 0.045(8) 0.046(8) 0.043(8) 0.010(7) 0.018(7) 0.010(7)
C10' 0.070(11) 0.061(11) 0.064(11) 0.012(9) 0.008(9) 0.008(9)
C13 0.032(5) 0.027(5) 0.023(5) 0.006(4) 0.002(4) 0.005(4)
C14 0.045(5) 0.032(3) 0.026(3) 0.005(2) 0.006(3) 0.001(3)
C15 0.054(5) 0.034(3) 0.038(4) 0.008(3) 0.012(4) -0.011(3)
N1 0.047(5) 0.038(3) 0.030(3) 0.009(2) 0.012(3) -0.002(3)
C11 0.050(5) 0.040(5) 0.025(4) 0.004(4) 0.014(4) 0.007(4)
C12 0.027(5) 0.030(4) 0.023(4) 0.006(3) -0.001(3) -0.002(3)
C13' 0.028(7) 0.028(7) 0.022(7) 0.011(7) 0.003(6) -0.001(7)
C14' 0.049(7) 0.027(5) 0.025(5) 0.006(4) 0.013(5) 0.000(5)
C15' 0.052(7) 0.028(5) 0.033(6) 0.000(4) 0.005(5) -0.003(5)
N1' 0.055(7) 0.037(5) 0.032(5) 0.005(4) 0.011(5) -0.008(5)
C11' 0.045(7) 0.031(7) 0.035(7) 0.010(7) 0.006(7) 0.001(7)
C12' 0.039(7) 0.025(6) 0.031(6) 0.009(5) 0.006(5) 0.009(5)

loop_
_atom_type_symbol
_atom_type_description
_atom_type_scat_dispersion_real
_atom_type_scat_dispersion_imag
_atom_type_scat_source
C C 0.0033 0.0016 'International Tables Vol C Tables 4.2.6.8 and 6.1.1.4'
H H 0.0000 0.0000 'International Tables Vol C Tables 4.2.6.8 and 6.1.1.4'
N N 0.0061 0.0033 'International Tables Vol C Tables 4.2.6.8 and 6.1.1.4'
O O 0.0106 0.0060 'International Tables Vol C Tables 4.2.6.8 and 6.1.1.4'
P P 0.1023 0.0942 'International Tables Vol C Tables 4.2.6.8 and 6.1.1.4'

loop_
_geom_angle_atom_site_label_1
_geom_angle_atom_site_label_2
_geom_angle_atom_site_label_3
_geom_angle
_geom_angle_site_symmetry_1
_geom_angle_site_symmetry_3
_geom_angle_publ_flag
C2 C1 C13 126.0(5) . . ?
C2 C1 C13' 129.1(8) . . ?
C2 C1 P1 110.6(2) . . ?
C13 C1 P1 123.5(5) . . ?
C13' C1 P1 120.2(8) . . ?
C1 C2 C20 124.6(2) . . ?
C1 C2 C3 113.8(2) . . ?
C20 C2 C3 121.7(2) . . ?
C8 C3 C4 119.3(2) . . ?
C8 C3 C2 126.7(2) . . ?
C4 C3 C2 113.8(2) . . ?
C5 C4 C3 121.3(2) . . ?
C5 C4 P1 129.8(2) . . ?
C3 C4 P1 108.74(18) . . ?
C4 C5 C6 119.0(2) . . ?
C4 C5 H5 120.5 . . ?
C6 C5 H5 120.5 . . ?
C7 C6 C5 120.2(3) . . ?
C7 C6 H6 119.9 . . ?
C5 C6 H6 119.9 . . ?
C6 C7 C8 121.3(3) . . ?
C6 C7 H7 119.4 . . ?
C8 C7 H7 119.4 . . ?
C3 C8 C7 118.9(2) . . ?
C3 C8 H8 120.6 . . ?
C7 C8 H8 120.6 . . ?
C22 C17 C18 118.9(2) . . ?
C22 C17 N2 121.1(2) . . ?
C18 C17 N2 119.9(2) . . ?
C19 C18 C17 120.1(2) . . ?
C19 C18 H18 120.0 . . ?
C17 C18 H18 120.0 . . ?
C18 C19 C20 121.0(2) . . ?
C18 C19 H19 119.5 . . ?
C20 C19 H19 119.5 . . ?
C19 C20 C21 118.5(2) . . ?
C19 C20 C2 120.8(2) . . ?
C21 C20 C2 120.6(2) . . ?
C22 C21 C20 120.2(2) . . ?
C22 C21 H21 119.9 . . ?
C20 C21 H21 119.9 . . ?
C17 C22 C21 121.2(2) . . ?
C17 C22 H22 119.4 . . ?
C21 C22 H22 119.4 . . ?
C28 C23 C24 119.0(2) . . ?
C28 C23 N2 120.4(2) . . ?
C24 C23 N2 120.7(2) . . ?
C25 C24 C23 119.9(3) . . ?
C25 C24 H24 120.0 . . ?
C23 C24 H24 120.0 . . ?
C26 C25 C24 120.6(3) . . ?
C26 C25 H25 119.7 . . ?
C24 C25 H25 119.7 . . ?
C27 C26 C25 119.4(3) . . ?
C27 C26 H26 120.3 . . ?
C25 C26 H26 120.3 . . ?
C28 C27 C26 120.3(3) . . ?
C28 C27 H27 119.8 . . ?
C26 C27 H27 119.8 . . ?
C27 C28 C23 120.8(2) . . ?
C27 C28 H28 119.6 . . ?
C23 C28 H28 119.6 . . ?
C34 C29 C30 118.5(2) . . ?
C34 C29 N2 121.1(2) . . ?
C30 C29 N2 120.4(2) . . ?
C31 C30 C29 120.4(3) . . ?
C31 C30 H30 119.8 . . ?
C29 C30 H30 119.8 . . ?
C32 C31 C30 121.0(3) . . ?
C32 C31 H31 119.5 . . ?
C30 C31 H31 119.5 . . ?
C31 C32 C33 118.8(3) . . ?
C31 C32 H32 120.6 . . ?
C33 C32 H32 120.6 . . ?
C32 C33 C34 120.9(3) . . ?
C32 C33 H33 119.5 . . ?
C34 C33 H33 119.5 . . ?
C33 C34 C29 120.4(3) . . ?
C33 C34 H34 119.8 . . ?
C29 C34 H34 119.8 . . ?
C29 N2 C23 121.4(2) . . ?
C29 N2 C17 119.8(2) . . ?
C23 N2 C17 117.8(2) . . ?
O1 P1 O2' 115.9(8) . . ?
O1 P1 O2 114.6(2) . . ?
O1 P1 C4 118.63(11) . . ?
O2' P1 C4 111.8(9) . . ?
O2 P1 C4 103.9(2) . . ?
O1 P1 C1 117.38(11) . . ?
O2' P1 C1 95.8(11) . . ?
O2 P1 C1 106.5(3) . . ?
C4 P1 C1 92.94(12) . . ?
C9 O2 P1 125.9(4) . . ?
O2 C9 C10 112.5(5) . . ?
O2 C9 H9A 109.1 . . ?
C10 C9 H9A 109.1 . . ?
O2 C9 H9B 109.1 . . ?
C10 C9 H9B 109.1 . . ?
H9A C9 H9B 107.8 . . ?
C9 C10 H10A 109.5 . . ?
C9 C10 H10B 109.5 . . ?
H10A C10 H10B 109.5 . . ?
C9 C10 H10C 109.5 . . ?
H10A C10 H10C 109.5 . . ?
H10B C10 H10C 109.5 . . ?
C9' O2' P1 123.9(17) . . ?
O2' C9' C10' 110.8(15) . . ?
O2' C9' H9'1 109.5 . . ?
C10' C9' H9'1 109.5 . . ?
O2' C9' H9'2 109.5 . . ?
C10' C9' H9'2 109.5 . . ?
H9'1 C9' H9'2 108.1 . . ?
C9' C10' H10D 109.5 . . ?
C9' C10' H10E 109.5 . . ?
H10D C10' H10E 109.5 . . ?
C9' C10' H10F 109.5 . . ?
H10D C10' H10F 109.5 . . ?
H10E C10' H10F 109.5 . . ?
C14 C13 C12 116.7(7) . . ?
C14 C13 C1 123.2(7) . . ?
C12 C13 C1 120.1(7) . . ?
C15 C14 C13 119.5(7) . . ?
C15 C14 H14 120.3 . . ?
C13 C14 H14 120.3 . . ?
N1 C15 C14 124.8(7) . . ?
N1 C15 H15 117.6 . . ?
C14 C15 H15 117.6 . . ?
C15 N1 C11 115.1(8) . . ?
N1 C11 C12 124.9(10) . . ?
N1 C11 H11 117.5 . . ?
C12 C11 H11 117.5 . . ?
C11 C12 C13 118.8(9) . . ?
C11 C12 H12 120.6 . . ?
C13 C12 H12 120.6 . . ?
C12' C13' C14' 116.7(11) . . ?
C12' C13' C1 121.3(11) . . ?
C14' C13' C1 121.9(11) . . ?
C15' C14' C13' 118.6(11) . . ?
C15' C14' H14' 120.7 . . ?
C13' C14' H14' 120.7 . . ?
N1' C15' C14' 125.0(12) . . ?
N1' C15' H15' 117.5 . . ?
C14' C15' H15' 117.5 . . ?
C15' N1' C11' 116.3(14) . . ?
N1' C11' C12' 122.1(16) . . ?
N1' C11' H11' 119.0 . . ?
C12' C11' H11' 119.0 . . ?
C11' C12' C13' 121.0(15) . . ?
C11' C12' H12' 119.5 . . ?
C13' C12' H12' 119.5 . . ?

loop_
_geom_bond_atom_site_label_1
_geom_bond_atom_site_label_2
_geom_bond_distance
_geom_bond_site_symmetry_2
_geom_bond_publ_flag
C1 C2 1.347(3) . ?
C1 C13 1.475(7) . ?
C1 C13' 1.479(11) . ?
C1 P1 1.808(3) . ?
C2 C20 1.487(3) . ?
C2 C3 1.503(3) . ?
C3 C8 1.384(3) . ?
C3 C4 1.403(3) . ?
C4 C5 1.379(3) . ?
C4 P1 1.796(3) . ?
C5 C6 1.387(4) . ?
C5 H5 0.9500 . ?
C6 C7 1.373(4) . ?
C6 H6 0.9500 . ?
C7 C8 1.399(4) . ?
C7 H7 0.9500 . ?
C8 H8 0.9500 . ?
C17 C22 1.381(3) . ?
C17 C18 1.392(3) . ?
C17 N2 1.427(3) . ?
C18 C19 1.387(3) . ?
C18 H18 0.9500 . ?
C19 C20 1.394(3) . ?
C19 H19 0.9500 . ?
C20 C21 1.392(3) . ?
C21 C22 1.386(3) . ?
C21 H21 0.9500 . ?
C22 H22 0.9500 . ?
C23 C28 1.383(3) . ?
C23 C24 1.387(3) . ?
C23 N2 1.422(3) . ?
C24 C25 1.380(4) . ?
C24 H24 0.9500 . ?
C25 C26 1.379(4) . ?
C25 H25 0.9500 . ?
C26 C27 1.375(4) . ?
C26 H26 0.9500 . ?
C27 C28 1.372(4) . ?
C27 H27 0.9500 . ?
C28 H28 0.9500 . ?
C29 C34 1.385(3) . ?
C29 C30 1.392(3) . ?
C29 N2 1.416(3) . ?
C30 C31 1.377(4) . ?
C30 H30 0.9500 . ?
C31 C32 1.375(4) . ?
C31 H31 0.9500 . ?
C32 C33 1.375(4) . ?
C32 H32 0.9500 . ?
C33 C34 1.382(4) . ?
C33 H33 0.9500 . ?
C34 H34 0.9500 . ?
O1 P1 1.4687(17) . ?
P1 O2' 1.568(16) . ?
P1 O2 1.575(4) . ?
O2 C9 1.437(5) . ?
C9 C10 1.493(6) . ?
C9 H9A 0.9900 . ?
C9 H9B 0.9900 . ?
C10 H10A 0.9800 . ?
C10 H10B 0.9800 . ?
C10 H10C 0.9800 . ?
O2' C9' 1.434(17) . ?
C9' C10' 1.518(16) . ?
C9' H9'1 0.9900 . ?
C9' H9'2 0.9900 . ?
C10' H10D 0.9800 . ?
C10' H10E 0.9800 . ?
C10' H10F 0.9800 . ?
C13 C14 1.390(8) . ?
C13 C12 1.398(8) . ?
C14 C15 1.378(7) . ?
C14 H14 0.9500 . ?
C15 N1 1.331(8) . ?
C15 H15 0.9500 . ?
N1 C11 1.341(10) . ?
C11 C12 1.381(8) . ?
C11 H11 0.9500 . ?
C12 H12 0.9500 . ?
C13' C12' 1.387(12) . ?
C13' C14' 1.388(12) . ?
C14' C15' 1.385(11) . ?
C14' H14' 0.9500 . ?
C15' N1' 1.330(11) . ?
C15' H15' 0.9500 . ?
N1' C11' 1.345(13) . ?
C11' C12' 1.384(12) . ?
C11' H11' 0.9500 . ?
C12' H12' 0.9500 . ?
